data_7110289
loop_
_publ_author_name
'Choytun, Dharinee D.'
'Langlois, Lisa D.'
'Johansson, Thomas P.'
'Macdonald, Charles L. B.'
'Leach, Gary W.'
'Weinberg, Noham'
'Clyburne, Jason A. C.'

_publ_section_title
;
 Azines possessing strong push?pull donors/acceptorsElectronic
 supplementary information (ESI) available: characterisation data, CIF
 files, atomic coordinates, bond length correlations, and details of the
 SHG studies. See http://www.rsc.org/suppdata/cc/b4/b404129a/
;
_journal_issue 16
_journal_name_full 'Chemical Communications'
_journal_page_first 1842
_journal_page_last 1843
_journal_paper_doi 10.1039/b404129a
_journal_year 2004
_chemical_formula_sum 'C34 H32 N4'
_chemical_formula_weight 496.64
_chemical_name_systematic
;
?
;
_space_group_IT_number 2
_symmetry_cell_setting triclinic
_symmetry_space_group_name_Hall '-P 1'
_symmetry_space_group_name_H-M 'P -1'
_atom_sites_solution_hydrogens geom
_atom_sites_solution_primary direct
_atom_sites_solution_secondary difmap
_audit_creation_method SHELXL-97
_cell_angle_alpha 75.7650(10)
_cell_angle_beta 79.7110(10)
_cell_angle_gamma 64.3210(10)
_cell_formula_units_Z 2
_cell_length_a 9.7936(6)
_cell_length_b 10.0529(7)
_cell_length_c 16.2514(10)
_cell_measurement_temperature 223(2)
_cell_volume 1392.95(16)
_computing_cell_refinement 'Bruker SMART'
_computing_data_collection 'Bruker SMART'
_computing_data_reduction 'Bruker SHELXTL'
_computing_molecular_graphics 'Bruker SHELXTL'
_computing_publication_material 'Bruker SHELXTL'
_computing_structure_refinement 'SHELXL-97 (Sheldrick, 1997)'
_computing_structure_solution 'SHELXS-97 (Sheldrick, 1990)'
_diffrn_ambient_temperature 223(2)
_diffrn_measured_fraction_theta_full 0.945
_diffrn_measured_fraction_theta_max 0.945
_diffrn_measurement_device_type 'CCD area detector'
_diffrn_measurement_method 'phi and omega scans'
_diffrn_radiation_monochromator graphite
_diffrn_radiation_source 'fine-focus sealed tube'
_diffrn_radiation_type MoK\a
_diffrn_radiation_wavelength 0.71073
_diffrn_reflns_av_R_equivalents 0.0176
_diffrn_reflns_av_sigmaI/netI 0.0359
_diffrn_reflns_limit_h_max 9
_diffrn_reflns_limit_h_min -11
_diffrn_reflns_limit_k_max 11
_diffrn_reflns_limit_k_min -11
_diffrn_reflns_limit_l_max 14
_diffrn_reflns_limit_l_min -19
_diffrn_reflns_number 6990
_diffrn_reflns_theta_full 25.00
_diffrn_reflns_theta_max 25.00
_diffrn_reflns_theta_min 1.30
_exptl_absorpt_coefficient_mu 0.070
_exptl_absorpt_correction_type none
_exptl_crystal_colour orange
_exptl_crystal_density_diffrn 1.184
_exptl_crystal_density_method 'not measured'
_exptl_crystal_description rod
_exptl_crystal_F_000 528
_exptl_crystal_size_max .3
_exptl_crystal_size_mid .3
_exptl_crystal_size_min .4
_refine_diff_density_max 0.382
_refine_diff_density_min -0.346
_refine_diff_density_rms 0.038
_refine_ls_extinction_coef 0.0039(19)
_refine_ls_extinction_expression Fc^*^=kFc[1+0.001xFc^2^\l^3^/sin(2\q)]^-1/4^
_refine_ls_extinction_method SHELXL
_refine_ls_goodness_of_fit_ref 1.033
_refine_ls_hydrogen_treatment mixed
_refine_ls_matrix_type full
_refine_ls_number_parameters 344
_refine_ls_number_reflns 4634
_refine_ls_number_restraints 0
_refine_ls_restrained_S_all 1.033
_refine_ls_R_factor_all 0.0702
_refine_ls_R_factor_gt 0.0532
_refine_ls_shift/su_max 0.011
_refine_ls_shift/su_mean 0.002
_refine_ls_structure_factor_coef Fsqd
_refine_ls_weighting_details 'calc w=1/[\s^2^(Fo^2^)+(0.0858P)^2^+0.4728P] where P=(Fo^2^+2Fc^2^)/3'
_refine_ls_weighting_scheme calc
_refine_ls_wR_factor_gt 0.1485
_refine_ls_wR_factor_ref 0.1622
_reflns_number_gt 3619
_reflns_number_total 4634
_reflns_threshold_expression >2sigma(I)
_cod_data_source_file b404129asup1.cif
_cod_data_source_block jcc10
_cod_depositor_comments
;
The following automatic conversions were performed:

'_symmetry_cell_setting' value 'Triclinic' changed to 'triclinic'
according to /home/saulius/struct/CIF-dictionaries/cif_core.dic
dictionary named 'cif_core.dic' version 2.4.2 from 2011-04-26.

Automatic conversion script
Id: cif_fix_values 1891 2012-01-12 08:04:46Z andrius 
;
_cod_original_sg_symbol_H-M P-1
_cod_database_code 7110289

loop_
_symmetry_equiv_pos_as_xyz
'x, y, z'
'-x, -y, -z'

loop_
_atom_site_label
_atom_site_type_symbol
_atom_site_fract_x
_atom_site_fract_y
_atom_site_fract_z
_atom_site_U_iso_or_equiv
_atom_site_adp_type
_atom_site_occupancy
_atom_site_symmetry_multiplicity
_atom_site_calc_flag
_atom_site_refinement_flags
N1 N 0.6926(2) 0.8679(2) 0.12256(11) 0.0477(5) Uani 1 1 d .
N2 N 0.6680(2) 0.8578(2) 0.25981(11) 0.0445(4) Uani 1 1 d .
N3 N 0.9226(2) 0.7883(2) 0.18405(10) 0.0437(4) Uani 1 1 d .
N4 N 0.9681(2) 0.8036(2) 0.25477(10) 0.0414(4) Uani 1 1 d .
C1 C 0.5389(3) 0.9087(3) 0.14957(15) 0.0581(7) Uani 1 1 d .
H2B H 0.4602 0.9358 0.1150 0.070 Uiso 1 1 calc R
C2 C 0.5241(3) 0.9025(3) 0.23330(15) 0.0552(6) Uani 1 1 d .
H3A H 0.4327 0.9243 0.2684 0.066 Uiso 1 1 calc R
C3 C 0.7727(2) 0.8363(2) 0.19079(13) 0.0410(5) Uani 1 1 d .
C11 C 0.7602(3) 0.8594(3) 0.03669(13) 0.0463(5) Uani 1 1 d .
C12 C 0.7927(3) 0.9780(3) -0.01150(14) 0.0485(6) Uani 1 1 d .
C13 C 0.8596(3) 0.9655(3) -0.09360(15) 0.0551(6) Uani 1 1 d .
H13A H 0.8824 1.0448 -0.1274 0.066 Uiso 1 1 calc R
C14 C 0.8938(3) 0.8398(3) -0.12728(15) 0.0598(7) Uani 1 1 d .
C15 C 0.8584(4) 0.7245(3) -0.07672(16) 0.0673(8) Uani 1 1 d .
H15A H 0.8794 0.6394 -0.0993 0.081 Uiso 1 1 calc R
C16 C 0.7933(3) 0.7304(3) 0.00587(15) 0.0584(7) Uani 1 1 d .
C17 C 0.7574(4) 1.1155(3) 0.02376(18) 0.0734(8) Uani 1 1 d .
H17A H 0.7876 1.1860 -0.0191 0.110 Uiso 1 1 calc R
H17B H 0.8126 1.0867 0.0737 0.110 Uiso 1 1 calc R
H17C H 0.6491 1.1623 0.0394 0.110 Uiso 1 1 calc R
C18 C 0.9687(4) 0.8282(4) -0.21668(18) 0.0903(10) Uani 1 1 d .
H18A H 0.9832 0.7335 -0.2295 0.136 Uiso 1 1 calc R
H18B H 1.0665 0.8332 -0.2208 0.136 Uiso 1 1 calc R
H18C H 0.9044 0.9107 -0.2570 0.136 Uiso 1 1 calc R
C19 C 0.7587(5) 0.6023(4) 0.06144(19) 0.0914(11) Uani 1 1 d .
H19A H 0.7887 0.5223 0.0299 0.137 Uiso 1 1 calc R
H19B H 0.6505 0.6380 0.0783 0.137 Uiso 1 1 calc R
H19C H 0.8145 0.5645 0.1118 0.137 Uiso 1 1 calc R
C21 C 0.7011(2) 0.8125(2) 0.34796(13) 0.0408(5) Uani 1 1 d .
C22 C 0.7637(2) 0.6600(2) 0.38272(13) 0.0431(5) Uani 1 1 d .
C23 C 0.7948(2) 0.6182(3) 0.46759(14) 0.0473(5) Uani 1 1 d .
H23A H 0.8372 0.5155 0.4923 0.057 Uiso 1 1 calc R
C24 C 0.7650(2) 0.7239(3) 0.51696(13) 0.0470(5) Uani 1 1 d .
C25 C 0.7016(3) 0.8755(3) 0.47950(13) 0.0483(6) Uani 1 1 d .
H25A H 0.6797 0.9481 0.5126 0.058 Uiso 1 1 calc R
C26 C 0.6698(2) 0.9226(3) 0.39474(13) 0.0450(5) Uani 1 1 d .
C27 C 0.8036(3) 0.5436(3) 0.32883(16) 0.0561(6) Uani 1 1 d .
H27A H 0.7745 0.5933 0.2715 0.084 Uiso 1 1 calc R
H27B H 0.7497 0.4798 0.3534 0.084 Uiso 1 1 calc R
H27C H 0.9122 0.4827 0.3269 0.084 Uiso 1 1 calc R
C28 C 0.8052(3) 0.6756(3) 0.60814(15) 0.0654(7) Uani 1 1 d .
H28A H 0.8476 0.5667 0.6234 0.098 Uiso 1 1 calc R
H28B H 0.7144 0.7174 0.6453 0.098 Uiso 1 1 calc R
H28C H 0.8794 0.7116 0.6143 0.098 Uiso 1 1 calc R
C29 C 0.6166(3) 1.0854(3) 0.35262(16) 0.0628(7) Uani 1 1 d .
H29A H 0.6008 1.1456 0.3946 0.094 Uiso 1 1 calc R
H29B H 0.5218 1.1170 0.3278 0.094 Uiso 1 1 calc R
H29C H 0.6927 1.0987 0.3082 0.094 Uiso 1 1 calc R
C30 C 1.1121(2) 0.7296(2) 0.26731(12) 0.0385(5) Uani 1 1 d .
C31 C 1.1716(2) 0.7428(2) 0.34039(13) 0.0397(5) Uani 1 1 d .
C32 C 1.1004(3) 0.8284(3) 0.40308(14) 0.0493(6) Uani 1 1 d .
H32A H 0.9964 0.8923 0.4027 0.059 Uiso 1 1 calc R
C33 C 1.1838(3) 0.8185(3) 0.46587(16) 0.0571(6) Uani 1 1 d .
H33A H 1.1365 0.8765 0.5084 0.069 Uiso 1 1 calc R
C34 C 1.3371(3) 0.7236(3) 0.46681(15) 0.0566(6) Uani 1 1 d .
H34A H 1.3926 0.7189 0.5098 0.068 Uiso 1 1 calc R
C35 C 1.4095(3) 0.6357(3) 0.40541(14) 0.0499(6) Uani 1 1 d .
H35A H 1.5129 0.5702 0.4071 0.060 Uiso 1 1 calc R
C36 C 1.3268(2) 0.6460(2) 0.34119(13) 0.0398(5) Uani 1 1 d .
C37 C 1.3701(2) 0.5695(2) 0.26841(13) 0.0408(5) Uani 1 1 d .
C38 C 1.5077(3) 0.4617(3) 0.24261(15) 0.0496(6) Uani 1 1 d .
H38A H 1.5935 0.4272 0.2731 0.059 Uiso 1 1 calc R
C39 C 1.5164(3) 0.4057(3) 0.17134(16) 0.0579(6) Uani 1 1 d .
H39A H 1.6093 0.3334 0.1528 0.069 Uiso 1 1 calc R
C40 C 1.3893(3) 0.4553(3) 0.12674(16) 0.0577(6) Uani 1 1 d .
H40A H 1.3974 0.4154 0.0786 0.069 Uiso 1 1 calc R
C41 C 1.2507(3) 0.5627(3) 0.15197(14) 0.0493(6) Uani 1 1 d .
H41A H 1.1653 0.5955 0.1214 0.059 Uiso 1 1 calc R
C42 C 1.2403(2) 0.6208(2) 0.22326(13) 0.0399(5) Uani 1 1 d .

loop_
_atom_site_aniso_label
_atom_site_aniso_U_11
_atom_site_aniso_U_22
_atom_site_aniso_U_33
_atom_site_aniso_U_23
_atom_site_aniso_U_13
_atom_site_aniso_U_12
N1 0.0436(10) 0.0680(12) 0.0353(10) -0.0074(8) -0.0099(8) -0.0251(9)
N2 0.0419(10) 0.0556(11) 0.0357(9) -0.0057(8) -0.0084(8) -0.0194(9)
N3 0.0443(10) 0.0553(11) 0.0354(9) -0.0069(8) -0.0101(8) -0.0222(9)
N4 0.0458(11) 0.0490(10) 0.0334(9) -0.0057(8) -0.0075(7) -0.0225(9)
C1 0.0439(14) 0.0834(18) 0.0491(14) -0.0059(12) -0.0150(11) -0.0272(13)
C2 0.0382(12) 0.0750(17) 0.0486(14) -0.0063(12) -0.0097(10) -0.0201(11)
C3 0.0425(12) 0.0476(12) 0.0344(11) -0.0053(9) -0.0088(9) -0.0190(10)
C11 0.0479(13) 0.0613(14) 0.0352(11) -0.0058(10) -0.0115(9) -0.0261(11)
C12 0.0498(13) 0.0520(13) 0.0449(13) -0.0072(10) -0.0115(10) -0.0201(11)
C13 0.0621(15) 0.0579(15) 0.0454(13) -0.0005(11) -0.0051(11) -0.0293(12)
C14 0.0673(17) 0.0738(17) 0.0428(13) -0.0128(12) -0.0027(11) -0.0328(14)
C15 0.098(2) 0.0729(18) 0.0482(14) -0.0210(13) -0.0026(14) -0.0467(17)
C16 0.0816(18) 0.0674(16) 0.0446(13) -0.0086(12) -0.0095(12) -0.0468(15)
C17 0.097(2) 0.0583(17) 0.0651(18) -0.0132(13) -0.0064(15) -0.0315(16)
C18 0.117(3) 0.105(3) 0.0529(17) -0.0227(17) 0.0156(17) -0.053(2)
C19 0.151(3) 0.090(2) 0.0641(19) -0.0103(16) -0.0036(19) -0.082(2)
C21 0.0369(11) 0.0519(13) 0.0338(11) -0.0049(9) -0.0064(8) -0.0187(10)
C22 0.0391(11) 0.0495(13) 0.0440(12) -0.0068(10) -0.0076(9) -0.0204(10)
C23 0.0448(12) 0.0487(13) 0.0468(13) 0.0015(10) -0.0090(10) -0.0213(10)
C24 0.0440(12) 0.0631(15) 0.0358(11) -0.0019(10) -0.0041(9) -0.0271(11)
C25 0.0529(13) 0.0612(15) 0.0368(12) -0.0147(10) 0.0031(10) -0.0284(12)
C26 0.0437(12) 0.0504(13) 0.0384(12) -0.0077(10) 0.0002(9) -0.0188(10)
C27 0.0606(15) 0.0519(14) 0.0607(15) -0.0121(11) -0.0109(12) -0.0245(12)
C28 0.0653(17) 0.089(2) 0.0396(13) -0.0009(13) -0.0107(12) -0.0333(15)
C29 0.0777(18) 0.0501(14) 0.0520(15) -0.0083(11) 0.0006(13) -0.0212(13)
C30 0.0402(11) 0.0429(11) 0.0357(11) -0.0050(9) -0.0067(9) -0.0199(9)
C31 0.0417(12) 0.0437(12) 0.0378(11) -0.0048(9) -0.0073(9) -0.0214(10)
C32 0.0459(13) 0.0551(14) 0.0471(13) -0.0168(11) -0.0053(10) -0.0166(11)
C33 0.0611(16) 0.0619(15) 0.0525(14) -0.0237(12) -0.0090(12) -0.0205(13)
C34 0.0616(16) 0.0651(16) 0.0514(14) -0.0178(12) -0.0184(12) -0.0248(13)
C35 0.0434(12) 0.0553(14) 0.0544(14) -0.0119(11) -0.0135(10) -0.0189(11)
C36 0.0416(12) 0.0402(11) 0.0417(11) -0.0057(9) -0.0074(9) -0.0201(9)
C37 0.0443(12) 0.0393(11) 0.0428(12) -0.0048(9) -0.0059(9) -0.0215(10)
C38 0.0445(13) 0.0462(13) 0.0608(15) -0.0139(11) -0.0068(11) -0.0181(10)
C39 0.0568(15) 0.0515(14) 0.0660(16) -0.0238(12) 0.0007(12) -0.0182(12)
C40 0.0676(17) 0.0596(15) 0.0520(14) -0.0245(12) -0.0029(12) -0.0248(13)
C41 0.0572(14) 0.0504(13) 0.0436(12) -0.0104(10) -0.0092(10) -0.0224(11)
C42 0.0464(12) 0.0414(11) 0.0364(11) -0.0042(9) -0.0053(9) -0.0232(10)

loop_
_atom_type_symbol
_atom_type_description
_atom_type_scat_dispersion_real
_atom_type_scat_dispersion_imag
_atom_type_scat_source
C C 0.0033 0.0016 'International Tables Vol C Tables 4.2.6.8 and 6.1.1.4'
H H 0.0000 0.0000 'International Tables Vol C Tables 4.2.6.8 and 6.1.1.4'
N N 0.0061 0.0033 'International Tables Vol C Tables 4.2.6.8 and 6.1.1.4'

loop_
_geom_angle_atom_site_label_1
_geom_angle_atom_site_label_2
_geom_angle_atom_site_label_3
_geom_angle
C3 N1 C1 109.50(18)
C3 N1 C11 124.02(18)
C1 N1 C11 126.48(18)
C3 N2 C2 109.10(17)
C3 N2 C21 126.05(17)
C2 N2 C21 123.67(18)
C3 N3 N4 109.73(17)
C30 N4 N3 116.71(17)
C2 C1 N1 107.5(2)
C1 C2 N2 108.0(2)
N3 C3 N1 122.38(19)
N3 C3 N2 131.67(19)
N1 C3 N2 105.88(18)
C12 C11 C16 122.5(2)
C12 C11 N1 119.0(2)
C16 C11 N1 118.5(2)
C11 C12 C13 117.6(2)
C11 C12 C17 121.4(2)
C13 C12 C17 121.1(2)
C14 C13 C12 122.1(2)
C13 C14 C15 118.1(2)
C13 C14 C18 121.0(2)
C15 C14 C18 120.9(2)
C16 C15 C14 122.2(2)
C15 C16 C11 117.5(2)
C15 C16 C19 121.9(2)
C11 C16 C19 120.6(2)
C22 C21 C26 122.50(19)
C22 C21 N2 118.52(19)
C26 C21 N2 119.0(2)
C23 C22 C21 117.9(2)
C23 C22 C27 121.1(2)
C21 C22 C27 121.0(2)
C22 C23 C24 121.7(2)
C23 C24 C25 118.4(2)
C23 C24 C28 120.8(2)
C25 C24 C28 120.8(2)
C26 C25 C24 121.9(2)
C25 C26 C21 117.6(2)
C25 C26 C29 121.4(2)
C21 C26 C29 120.8(2)
N4 C30 C42 132.96(18)
N4 C30 C31 120.35(18)
C42 C30 C31 106.62(17)
C32 C31 C36 120.52(19)
C32 C31 C30 131.0(2)
C36 C31 C30 108.47(17)
C33 C32 C31 119.2(2)
C32 C33 C34 120.5(2)
C33 C34 C35 121.0(2)
C34 C35 C36 118.9(2)
C35 C36 C31 119.79(19)
C35 C36 C37 131.8(2)
C31 C36 C37 108.44(18)
C38 C37 C42 120.8(2)
C38 C37 C36 130.8(2)
C42 C37 C36 108.33(18)
C39 C38 C37 118.8(2)
C38 C39 C40 120.7(2)
C41 C40 C39 121.2(2)
C40 C41 C42 118.8(2)
C41 C42 C37 119.7(2)
C41 C42 C30 132.2(2)
C37 C42 C30 108.13(17)

loop_
_geom_bond_atom_site_label_1
_geom_bond_atom_site_label_2
_geom_bond_distance
N1 C3 1.366(3)
N1 C1 1.394(3)
N1 C11 1.440(3)
N2 C3 1.368(3)
N2 C2 1.395(3)
N2 C21 1.443(3)
N3 C3 1.325(3)
N3 N4 1.369(2)
N4 C30 1.304(3)
C1 C2 1.331(3)
C11 C12 1.385(3)
C11 C16 1.391(3)
C12 C13 1.387(3)
C12 C17 1.504(3)
C13 C14 1.384(4)
C14 C15 1.384(4)
C14 C18 1.514(3)
C15 C16 1.383(3)
C16 C19 1.511(4)
C21 C22 1.388(3)
C21 C26 1.390(3)
C22 C23 1.388(3)
C22 C27 1.509(3)
C23 C24 1.388(3)
C24 C25 1.392(3)
C24 C28 1.508(3)
C25 C26 1.387(3)
C26 C29 1.502(3)
C30 C42 1.470(3)
C30 C31 1.470(3)
C31 C32 1.387(3)
C31 C36 1.405(3)
C32 C33 1.377(3)
C33 C34 1.387(3)
C34 C35 1.385(3)
C35 C36 1.390(3)
C36 C37 1.468(3)
C37 C38 1.387(3)
C37 C42 1.414(3)
C38 C39 1.381(3)
C39 C40 1.390(4)
C40 C41 1.387(3)
C41 C42 1.390(3)
